data_4337827
loop_
_publ_author_name
'Niehaus, Oliver'
'Rodewald, Ute Ch'
'Abdala, Paula M.'
'Touzani, Rachid St'
'Fokwa, Boniface P. T.'
'Janka, Oliver'

_publ_section_title
;
 Synthesis and Theoretical Investigations of the Solid Solution
 CeRu1-xNixAl (x = 0.1-0.95) Showing Cerium Valence Fluctuations.
;
_journal_issue 5
_journal_name_full 'Inorganic chemistry'
_journal_page_first 2471
_journal_page_last 2480
_journal_paper_doi 10.1021/ic402414f
_journal_volume 53
_journal_year 2014
_chemical_formula_sum 'Al Ce Ni0.2 Ru0.8'
_chemical_formula_weight 259.70
_chemical_name_systematic
; 
 ? 
;
_space_group_IT_number 62
_symmetry_cell_setting orthorhombic
_symmetry_space_group_name_Hall '-P 2ac 2n'
_symmetry_space_group_name_H-M 'P n m a'
_atom_sites_solution_primary direct
_atom_sites_solution_secondary difmap
_audit_creation_method SHELXL-97
_cell_angle_alpha 90.00
_cell_angle_beta 90.00
_cell_angle_gamma 90.00
_cell_formula_units_Z 8
_cell_length_a 7.1231(4)
_cell_length_b 4.1106(2)
_cell_length_c 15.7987(8)
_cell_measurement_temperature 293(2)
_cell_volume 462.59(4)
_computing_cell_refinement 'IPDS package'
_computing_data_collection 'IPDS package'
_computing_data_reduction 'IPDS package'
_computing_structure_refinement 'SHELXL-97 (Sheldrick, 1997)'
_computing_structure_solution 'SHELXS-97 (Sheldrick, 1990)'
_diffrn_ambient_temperature 293(2)
_diffrn_measured_fraction_theta_full 0.999
_diffrn_measured_fraction_theta_max 0.999
_diffrn_measurement_device_type 'STOE IPDS-II'
_diffrn_measurement_method 'oscillation mode'
_diffrn_radiation_monochromator graphite
_diffrn_radiation_source 'fine-focus sealed tube'
_diffrn_radiation_type MoK\a
_diffrn_radiation_wavelength 0.71073
_diffrn_reflns_av_R_equivalents 0.0428
_diffrn_reflns_av_sigmaI/netI 0.0252
_diffrn_reflns_limit_h_max 11
_diffrn_reflns_limit_h_min -11
_diffrn_reflns_limit_k_max 6
_diffrn_reflns_limit_k_min -6
_diffrn_reflns_limit_l_max 25
_diffrn_reflns_limit_l_min -25
_diffrn_reflns_number 13505
_diffrn_reflns_theta_full 34.83
_diffrn_reflns_theta_max 34.83
_diffrn_reflns_theta_min 2.58
_exptl_absorpt_coefficient_mu 26.2
_exptl_absorpt_correction_T_max 0.455
_exptl_absorpt_correction_T_min 0.165
_exptl_absorpt_correction_type numerical
_exptl_crystal_colour silver
_exptl_crystal_density_diffrn 7.46
_exptl_crystal_density_method 'not measured'
_exptl_crystal_description needle
_exptl_crystal_F_000 894
_exptl_crystal_size_max 0.100
_exptl_crystal_size_mid 0.020
_exptl_crystal_size_min 0.010
_refine_diff_density_max 0.841
_refine_diff_density_min -1.112
_refine_diff_density_rms 0.258
_refine_ls_extinction_coef 0.00128(5)
_refine_ls_extinction_expression Fc^*^=kFc[1+0.001xFc^2^\l^3^/sin(2\q)]^-1/4^
_refine_ls_extinction_method SHELXL
_refine_ls_goodness_of_fit_ref 0.806
_refine_ls_matrix_type full
_refine_ls_number_parameters 40
_refine_ls_number_reflns 1123
_refine_ls_number_restraints 0
_refine_ls_restrained_S_all 0.806
_refine_ls_R_factor_all 0.0216
_refine_ls_R_factor_gt 0.0134
_refine_ls_shift/su_max 0.001
_refine_ls_shift/su_mean 0.000
_refine_ls_structure_factor_coef Fsqd
_refine_ls_weighting_details 'calc w=1/[\s^2^(Fo^2^)+(0.0061P)^2^+0.0000P] where P=(Fo^2^+2Fc^2^)/3'
_refine_ls_weighting_scheme calc
_refine_ls_wR_factor_gt 0.0170
_refine_ls_wR_factor_ref 0.0175
_reflns_number_gt 934
_reflns_number_total 1123
_reflns_threshold_expression >2sigma(I)
_cod_data_source_file ic402414f_si_002.cif
_cod_data_source_block CeRu0.8Ni0.2Al
_cod_original_sg_symbol_H-M Pnma
_cod_original_formula_sum 'Al Ce Ni0.20 Ru0.80'
_cod_database_code 4337827

loop_
_symmetry_equiv_pos_as_xyz
'x, y, z'
'-x+1/2, -y, z+1/2'
'x+1/2, -y+1/2, -z+1/2'
'-x, y+1/2, -z'
'-x, -y, -z'
'x-1/2, y, -z-1/2'
'-x-1/2, y-1/2, z-1/2'
'x, -y-1/2, z'

loop_
_atom_site_label
_atom_site_type_symbol
_atom_site_fract_x
_atom_site_fract_y
_atom_site_fract_z
_atom_site_U_iso_or_equiv
_atom_site_adp_type
_atom_site_occupancy
_atom_site_symmetry_multiplicity
_atom_site_calc_flag
_atom_site_refinement_flags
Ce1 Ce 0.33714(2) 0.2500 0.060945(10) 0.01227(4) Uani 1 2 d S
Ce2 Ce 0.46191(2) 0.2500 0.280685(10) 0.01159(4) Uani 1 2 d S
Ni1 Ni 0.26800(4) 0.2500 0.432156(16) 0.01468(10) Uani 0.163(5) 2 d SP
Ru1 Ru 0.26800(4) 0.2500 0.432156(16) 0.01468(10) Uani 0.837(5) 2 d SP
Ni2 Ni 0.24142(4) 0.2500 0.684345(17) 0.01500(10) Uani 0.238(5) 2 d SP
Ru2 Ru 0.24142(4) 0.2500 0.684345(17) 0.01500(10) Uani 0.762(5) 2 d SP
Al1 Al 0.36289(13) 0.2500 0.84984(6) 0.01170(16) Uani 1 2 d S
Al2 Al 0.49960(11) 0.2500 0.56329(6) 0.01138(16) Uani 1 2 d S

loop_
_atom_site_aniso_label
_atom_site_aniso_U_11
_atom_site_aniso_U_22
_atom_site_aniso_U_33
_atom_site_aniso_U_23
_atom_site_aniso_U_13
_atom_site_aniso_U_12
Ce1 0.01188(7) 0.01371(9) 0.01122(7) 0.000 -0.00138(6) 0.000
Ce2 0.01156(7) 0.01257(8) 0.01064(7) 0.000 0.00023(6) 0.000
Ni1 0.01348(13) 0.01456(16) 0.01599(15) 0.000 -0.00384(9) 0.000
Ru1 0.01348(13) 0.01456(16) 0.01599(15) 0.000 -0.00384(9) 0.000
Ni2 0.01559(14) 0.01566(16) 0.01375(14) 0.000 0.00246(9) 0.000
Ru2 0.01559(14) 0.01566(16) 0.01375(14) 0.000 0.00246(9) 0.000
Al1 0.0112(4) 0.0105(4) 0.0134(4) 0.000 -0.0010(3) 0.000
Al2 0.0123(3) 0.0095(4) 0.0124(4) 0.000 0.0003(3) 0.000

loop_
_atom_type_symbol
_atom_type_description
_atom_type_scat_dispersion_real
_atom_type_scat_dispersion_imag
_atom_type_scat_source
Ce Ce -0.2486 2.6331 'International Tables Vol C Tables 4.2.6.8 and 6.1.1.4'
Ni Ni 0.3393 1.1124 'International Tables Vol C Tables 4.2.6.8 and 6.1.1.4'
Ru Ru -1.2594 0.8363 'International Tables Vol C Tables 4.2.6.8 and 6.1.1.4'
Al Al 0.0645 0.0514 'International Tables Vol C Tables 4.2.6.8 and 6.1.1.4'

loop_
_geom_angle_atom_site_label_1
_geom_angle_atom_site_label_2
_geom_angle_atom_site_label_3
_geom_angle
_geom_angle_site_symmetry_1
_geom_angle_site_symmetry_3
Ru2 Ce1 Ni2 0.000(13) 2_564 2_564
Ru2 Ce1 Ru2 90.759(10) 2_564 2_554
Ni2 Ce1 Ru2 90.759(10) 2_564 2_554
Ru2 Ce1 Ni2 90.759(10) 2_564 2_554
Ni2 Ce1 Ni2 90.759(10) 2_564 2_554
Ru2 Ce1 Ni2 0.000(10) 2_554 2_554
Ru2 Ce1 Ru1 154.279(9) 2_564 2_554
Ni2 Ce1 Ru1 154.279(9) 2_564 2_554
Ru2 Ce1 Ru1 85.502(7) 2_554 2_554
Ni2 Ce1 Ru1 85.502(7) 2_554 2_554
Ru2 Ce1 Ni1 154.279(9) 2_564 2_554
Ni2 Ce1 Ni1 154.279(9) 2_564 2_554
Ru2 Ce1 Ni1 85.502(7) 2_554 2_554
Ni2 Ce1 Ni1 85.502(7) 2_554 2_554
Ru1 Ce1 Ni1 0.000(12) 2_554 2_554
Ru2 Ce1 Ru1 85.502(7) 2_564 2_564
Ni2 Ce1 Ru1 85.502(7) 2_564 2_564
Ru2 Ce1 Ru1 154.279(9) 2_554 2_564
Ni2 Ce1 Ru1 154.279(9) 2_554 2_564
Ru1 Ce1 Ru1 86.938(9) 2_554 2_564
Ni1 Ce1 Ru1 86.938(9) 2_554 2_564
Ru2 Ce1 Ni1 85.502(7) 2_564 2_564
Ni2 Ce1 Ni1 85.502(7) 2_564 2_564
Ru2 Ce1 Ni1 154.279(9) 2_554 2_564
Ni2 Ce1 Ni1 154.279(9) 2_554 2_564
Ru1 Ce1 Ni1 86.938(9) 2_554 2_564
Ni1 Ce1 Ni1 86.938(9) 2_554 2_564
Ru1 Ce1 Ni1 0.000(12) 2_564 2_564
Ru2 Ce1 Ru1 99.771(7) 2_564 6_656
Ni2 Ce1 Ru1 99.771(7) 2_564 6_656
Ru2 Ce1 Ru1 99.771(7) 2_554 6_656
Ni2 Ce1 Ru1 99.771(7) 2_554 6_656
Ru1 Ce1 Ru1 105.944(7) 2_554 6_656
Ni1 Ce1 Ru1 105.944(7) 2_554 6_656
Ru1 Ce1 Ru1 105.944(7) 2_564 6_656
Ni1 Ce1 Ru1 105.944(7) 2_564 6_656
Ru2 Ce1 Ni1 99.771(7) 2_564 6_656
Ni2 Ce1 Ni1 99.771(7) 2_564 6_656
Ru2 Ce1 Ni1 99.771(7) 2_554 6_656
Ni2 Ce1 Ni1 99.771(7) 2_554 6_656
Ru1 Ce1 Ni1 105.944(7) 2_554 6_656
Ni1 Ce1 Ni1 105.944(7) 2_554 6_656
Ru1 Ce1 Ni1 105.944(7) 2_564 6_656
Ni1 Ce1 Ni1 105.944(7) 2_564 6_656
Ru1 Ce1 Ni1 0.000(10) 6_656 6_656
Ru2 Ce1 Al2 106.070(13) 2_564 6_556
Ni2 Ce1 Al2 106.070(13) 2_564 6_556
Ru2 Ce1 Al2 106.070(13) 2_554 6_556
Ni2 Ce1 Al2 106.070(13) 2_554 6_556
Ru1 Ce1 Al2 51.326(9) 2_554 6_556
Ni1 Ce1 Al2 51.326(9) 2_554 6_556
Ru1 Ce1 Al2 51.326(9) 2_564 6_556
Ni1 Ce1 Al2 51.326(9) 2_564 6_556
Ru1 Ce1 Al2 142.809(17) 6_656 6_556
Ni1 Ce1 Al2 142.809(17) 6_656 6_556
Ru2 Ce1 Al2 107.941(15) 2_564 2_554
Ni2 Ce1 Al2 107.941(15) 2_564 2_554
Ru2 Ce1 Al2 51.818(16) 2_554 2_554
Ni2 Ce1 Al2 51.818(16) 2_554 2_554
Ru1 Ce1 Al2 50.952(16) 2_554 2_554
Ni1 Ce1 Al2 50.952(16) 2_554 2_554
Ru1 Ce1 Al2 105.381(15) 2_564 2_554
Ni1 Ce1 Al2 105.381(15) 2_564 2_554
Ru1 Ce1 Al2 139.325(10) 6_656 2_554
Ni1 Ce1 Al2 139.325(10) 6_656 2_554
Al2 Ce1 Al2 54.49(2) 6_556 2_554
Ru2 Ce1 Al2 51.818(16) 2_564 2_564
Ni2 Ce1 Al2 51.818(16) 2_564 2_564
Ru2 Ce1 Al2 107.941(15) 2_554 2_564
Ni2 Ce1 Al2 107.941(15) 2_554 2_564
Ru1 Ce1 Al2 105.381(15) 2_554 2_564
Ni1 Ce1 Al2 105.381(15) 2_554 2_564
Ru1 Ce1 Al2 50.952(16) 2_564 2_564
Ni1 Ce1 Al2 50.952(16) 2_564 2_564
Ru1 Ce1 Al2 139.325(10) 6_656 2_564
Ni1 Ce1 Al2 139.325(10) 6_656 2_564
Al2 Ce1 Al2 54.49(2) 6_556 2_564
Al2 Ce1 Al2 81.18(2) 2_554 2_564
Ru2 Ce1 Al1 52.456(15) 2_564 5_666
Ni2 Ce1 Al1 52.456(15) 2_564 5_666
Ru2 Ce1 Al1 106.374(15) 2_554 5_666
Ni2 Ce1 Al1 106.374(15) 2_554 5_666
Ru1 Ce1 Al1 152.414(16) 2_554 5_666
Ni1 Ce1 Al1 152.414(16) 2_554 5_666
Ru1 Ce1 Al1 91.425(12) 2_564 5_666
Ni1 Ce1 Al1 91.425(12) 2_564 5_666
Ru1 Ce1 Al1 48.262(14) 6_656 5_666
Ni1 Ce1 Al1 48.262(14) 6_656 5_666
Al2 Ce1 Al1 140.872(10) 6_556 5_666
Al2 Ce1 Al1 153.71(2) 2_554 5_666
Al2 Ce1 Al1 94.695(17) 2_564 5_666
Ru2 Ce1 Al1 106.374(15) 2_564 5_656
Ni2 Ce1 Al1 106.374(15) 2_564 5_656
Ru2 Ce1 Al1 52.456(15) 2_554 5_656
Ni2 Ce1 Al1 52.456(15) 2_554 5_656
Ru1 Ce1 Al1 91.425(12) 2_554 5_656
Ni1 Ce1 Al1 91.425(12) 2_554 5_656
Ru1 Ce1 Al1 152.414(16) 2_564 5_656
Ni1 Ce1 Al1 152.414(16) 2_564 5_656
Ru1 Ce1 Al1 48.262(14) 6_656 5_656
Ni1 Ce1 Al1 48.262(14) 6_656 5_656
Al2 Ce1 Al1 140.872(10) 6_556 5_656
Al2 Ce1 Al1 94.695(17) 2_554 5_656
Al2 Ce1 Al1 153.71(2) 2_564 5_656
Al1 Ce1 Al1 77.53(2) 5_666 5_656
Ru2 Ce1 Al1 133.217(6) 2_564 1_554
Ni2 Ce1 Al1 133.217(6) 2_564 1_554
Ru2 Ce1 Al1 133.217(6) 2_554 1_554
Ni2 Ce1 Al1 133.217(6) 2_554 1_554
Ru1 Ce1 Al1 48.219(8) 2_554 1_554
Ni1 Ce1 Al1 48.219(8) 2_554 1_554
Ru1 Ce1 Al1 48.219(8) 2_564 1_554
Ni1 Ce1 Al1 48.219(8) 2_564 1_554
Ru1 Ce1 Al1 88.887(17) 6_656 1_554
Ni1 Ce1 Al1 88.887(17) 6_656 1_554
Al2 Ce1 Al1 53.92(2) 6_556 1_554
Al2 Ce1 Al1 93.06(2) 2_554 1_554
Al2 Ce1 Al1 93.06(2) 2_564 1_554
Al1 Ce1 Al1 113.139(16) 5_666 1_554
Al1 Ce1 Al1 113.139(16) 5_656 1_554
Ru2 Ce1 Ce2 52.700(6) 2_564 .
Ni2 Ce1 Ce2 52.700(6) 2_564 .
Ru2 Ce1 Ce2 52.700(6) 2_554 .
Ni2 Ce1 Ce2 52.700(6) 2_554 .
Ru1 Ce1 Ce2 136.218(4) 2_554 .
Ni1 Ce1 Ce2 136.218(4) 2_554 .
Ru1 Ce1 Ce2 136.218(5) 2_564 .
Ni1 Ce1 Ce2 136.218(5) 2_564 .
Ru1 Ce1 Ce2 73.607(6) 6_656 .
Ni1 Ce1 Ce2 73.607(6) 6_656 .
Al2 Ce1 Ce2 143.585(17) 6_556 .
Al2 Ce1 Ce2 100.193(17) 2_554 .
Al2 Ce1 Ce2 100.193(17) 2_564 .
Al1 Ce1 Ce2 54.735(14) 5_666 .
Al1 Ce1 Ce2 54.735(14) 5_656 .
Al1 Ce1 Ce2 162.494(17) 1_554 .
Ru2 Ce1 Ce1 94.508(6) 2_564 5_665
Ni2 Ce1 Ce1 94.508(6) 2_564 5_665
Ru2 Ce1 Ce1 151.692(9) 2_554 5_665
Ni2 Ce1 Ce1 151.692(9) 2_554 5_665
Ru1 Ce1 Ce1 100.805(8) 2_554 5_665
Ni1 Ce1 Ce1 100.805(8) 2_554 5_665
Ru1 Ce1 Ce1 54.019(6) 2_564 5_665
Ni1 Ce1 Ce1 54.019(6) 2_564 5_665
Ru1 Ce1 Ce1 51.925(6) 6_656 5_665
Ni1 Ce1 Ce1 51.925(6) 6_656 5_665
Al2 Ce1 Ce1 99.139(14) 6_556 5_665
Al2 Ce1 Ce1 148.807(18) 2_554 5_665
Al2 Ce1 Ce1 97.036(13) 2_564 5_665
Al1 Ce1 Ce1 57.321(16) 5_666 5_665
Al1 Ce1 Ce1 99.519(16) 5_656 5_665
Al1 Ce1 Ce1 55.818(12) 1_554 5_665
Ce2 Ce1 Ce1 110.704(6) . 5_665
Ru2 Ce1 Ce1 151.692(9) 2_564 5_655
Ni2 Ce1 Ce1 151.692(9) 2_564 5_655
Ru2 Ce1 Ce1 94.508(6) 2_554 5_655
Ni2 Ce1 Ce1 94.508(6) 2_554 5_655
Ru1 Ce1 Ce1 54.019(6) 2_554 5_655
Ni1 Ce1 Ce1 54.019(6) 2_554 5_655
Ru1 Ce1 Ce1 100.805(8) 2_564 5_655
Ni1 Ce1 Ce1 100.805(8) 2_564 5_655
Ru1 Ce1 Ce1 51.925(5) 6_656 5_655
Ni1 Ce1 Ce1 51.925(5) 6_656 5_655
Al2 Ce1 Ce1 99.139(14) 6_556 5_655
Al2 Ce1 Ce1 97.036(13) 2_554 5_655
Al2 Ce1 Ce1 148.807(18) 2_564 5_655
Al1 Ce1 Ce1 99.519(15) 5_666 5_655
Al1 Ce1 Ce1 57.321(16) 5_656 5_655
Al1 Ce1 Ce1 55.818(12) 1_554 5_655
Ce2 Ce1 Ce1 110.704(6) . 5_655
Ce1 Ce1 Ce1 68.562(7) 5_665 5_655
Ru2 Ce1 Ce2 52.924(5) 2_564 6_556
Ni2 Ce1 Ce2 52.924(5) 2_564 6_556
Ru2 Ce1 Ce2 52.924(5) 2_554 6_556
Ni2 Ce1 Ce2 52.924(5) 2_554 6_556
Ru1 Ce1 Ce2 106.406(7) 2_554 6_556
Ni1 Ce1 Ce2 106.406(7) 2_554 6_556
Ru1 Ce1 Ce2 106.406(7) 2_564 6_556
Ni1 Ce1 Ce2 106.406(7) 2_564 6_556
Ru1 Ce1 Ce2 134.856(8) 6_656 6_556
Ni1 Ce1 Ce2 134.856(8) 6_656 6_556
Al2 Ce1 Ce2 82.335(17) 6_556 6_556
Al2 Ce1 Ce2 55.783(15) 2_554 6_556
Al2 Ce1 Ce2 55.783(15) 2_564 6_556
Al1 Ce1 Ce2 100.473(16) 5_666 6_556
Al1 Ce1 Ce2 100.473(16) 5_656 6_556
Al1 Ce1 Ce2 136.257(17) 1_554 6_556
Ce2 Ce1 Ce2 61.249(5) . 6_556
Ce1 Ce1 Ce2 145.570(3) 5_665 6_556
Ce1 Ce1 Ce2 145.570(3) 5_655 6_556
Ru2 Ce1 Ni1 77.768(7) 2_564 6_556
Ni2 Ce1 Ni1 77.768(7) 2_564 6_556
Ru2 Ce1 Ni1 77.768(6) 2_554 6_556
Ni2 Ce1 Ni1 77.768(6) 2_554 6_556
Ru1 Ce1 Ni1 76.568(7) 2_554 6_556
Ni1 Ce1 Ni1 76.568(7) 2_554 6_556
Ru1 Ce1 Ni1 76.568(7) 2_564 6_556
Ni1 Ce1 Ni1 76.568(7) 2_564 6_556
Ru1 Ce1 Ni1 176.427(10) 6_656 6_556
Ni1 Ce1 Ni1 176.427(10) 6_656 6_556
Al2 Ce1 Ni1 40.765(17) 6_556 6_556
Al2 Ce1 Ni1 40.593(10) 2_554 6_556
Al2 Ce1 Ni1 40.593(10) 2_564 6_556
Al1 Ce1 Ni1 129.727(14) 5_666 6_556
Al1 Ce1 Ni1 129.727(14) 5_656 6_556
Al1 Ce1 Ni1 94.686(17) 1_554 6_556
Ce2 Ce1 Ni1 102.820(6) . 6_556
Ce1 Ce1 Ni1 130.524(6) 5_665 6_556
Ce1 Ce1 Ni1 130.524(6) 5_655 6_556
Ce2 Ce1 Ni1 41.570(5) 6_556 6_556
Ru2 Ce1 Ce1 44.620(5) 2_564 1_565
Ni2 Ce1 Ce1 44.620(5) 2_564 1_565
Ru2 Ce1 Ce1 135.379(5) 2_554 1_565
Ni2 Ce1 Ce1 135.379(5) 2_554 1_565
Ru1 Ce1 Ce1 133.469(5) 2_554 1_565
Ni1 Ce1 Ce1 133.469(5) 2_554 1_565
Ru1 Ce1 Ce1 46.531(4) 2_564 1_565
Ni1 Ce1 Ce1 46.531(4) 2_564 1_565
Ru1 Ce1 Ce1 90.0 6_656 1_565
Ni1 Ce1 Ce1 90.0 6_656 1_565
Al2 Ce1 Ce1 90.0 6_556 1_565
Al2 Ce1 Ce1 130.589(10) 2_554 1_565
Al2 Ce1 Ce1 49.411(10) 2_564 1_565
Al1 Ce1 Ce1 51.237(10) 5_666 1_565
Al1 Ce1 Ce1 128.763(10) 5_656 1_565
Al1 Ce1 Ce1 90.0 1_554 1_565
Ce2 Ce1 Ce1 90.0 . 1_565
Ce1 Ce1 Ce1 55.719(3) 5_665 1_565
Ce1 Ce1 Ce1 124.281(3) 5_655 1_565
Ce2 Ce1 Ce1 90.0 6_556 1_565
Ni1 Ce1 Ce1 90.0 6_556 1_565
Ru2 Ce1 Ce1 135.379(5) 2_564 1_545
Ni2 Ce1 Ce1 135.379(5) 2_564 1_545
Ru2 Ce1 Ce1 44.620(5) 2_554 1_545
Ni2 Ce1 Ce1 44.620(5) 2_554 1_545
Ru1 Ce1 Ce1 46.531(5) 2_554 1_545
Ni1 Ce1 Ce1 46.531(5) 2_554 1_545
Ru1 Ce1 Ce1 133.469(4) 2_564 1_545
Ni1 Ce1 Ce1 133.469(4) 2_564 1_545
Ru1 Ce1 Ce1 90.0 6_656 1_545
Ni1 Ce1 Ce1 90.0 6_656 1_545
Al2 Ce1 Ce1 90.0 6_556 1_545
Al2 Ce1 Ce1 49.411(10) 2_554 1_545
Al2 Ce1 Ce1 130.589(10) 2_564 1_545
Al1 Ce1 Ce1 128.763(10) 5_666 1_545
Al1 Ce1 Ce1 51.237(10) 5_656 1_545
Al1 Ce1 Ce1 90.0 1_554 1_545
Ce2 Ce1 Ce1 90.0 . 1_545
Ce1 Ce1 Ce1 124.281(4) 5_665 1_545
Ce1 Ce1 Ce1 55.719(3) 5_655 1_545
Ce2 Ce1 Ce1 90.0 6_556 1_545
Ni1 Ce1 Ce1 90.0 6_556 1_545
Ce1 Ce1 Ce1 180.000(9) 1_565 1_545
Ni1 Ce2 Ru2 101.664(8) . 2_554
Ni1 Ce2 Ni2 101.664(8) . 2_554
Ru2 Ce2 Ni2 0.000(12) 2_554 2_554
Ni1 Ce2 Ru2 101.664(8) . 2_564
Ru2 Ce2 Ru2 88.738(9) 2_554 2_564
Ni2 Ce2 Ru2 88.738(9) 2_554 2_564
Ni1 Ce2 Ni2 101.664(8) . 2_564
Ru2 Ce2 Ni2 88.738(9) 2_554 2_564
Ni2 Ce2 Ni2 88.738(9) 2_554 2_564
Ru2 Ce2 Ni2 0.000(12) 2_564 2_564
Ni1 Ce2 Ru2 101.110(8) . 5_666
Ru2 Ce2 Ru2 157.191(8) 2_554 5_666
Ni2 Ce2 Ru2 157.191(8) 2_554 5_666
Ru2 Ce2 Ru2 87.902(5) 2_564 5_666
Ni2 Ce2 Ru2 87.902(5) 2_564 5_666
Ni1 Ce2 Ni2 101.110(8) . 5_666
Ru2 Ce2 Ni2 157.191(8) 2_554 5_666
Ni2 Ce2 Ni2 157.191(8) 2_554 5_666
Ru2 Ce2 Ni2 87.902(5) 2_564 5_666
Ni2 Ce2 Ni2 87.902(5) 2_564 5_666
Ru2 Ce2 Ni2 0.000(12) 5_666 5_666
Ni1 Ce2 Ru2 101.110(8) . 5_656
Ru2 Ce2 Ru2 87.902(5) 2_554 5_656
Ni2 Ce2 Ru2 87.902(5) 2_554 5_656
Ru2 Ce2 Ru2 157.191(8) 2_564 5_656
Ni2 Ce2 Ru2 157.191(8) 2_564 5_656
Ru2 Ce2 Ru2 86.517(9) 5_666 5_656
Ni2 Ce2 Ru2 86.517(9) 5_666 5_656
Ni1 Ce2 Ni2 101.110(8) . 5_656
Ru2 Ce2 Ni2 87.902(5) 2_554 5_656
Ni2 Ce2 Ni2 87.902(5) 2_554 5_656
Ru2 Ce2 Ni2 157.191(8) 2_564 5_656
Ni2 Ce2 Ni2 157.191(8) 2_564 5_656
Ru2 Ce2 Ni2 86.517(9) 5_666 5_656
Ni2 Ce2 Ni2 86.517(9) 5_666 5_656
Ru2 Ce2 Ni2 0.000(12) 5_656 5_656
Ni1 Ce2 Al1 139.532(11) . 5_656
Ru2 Ce2 Al1 53.366(16) 2_554 5_656
Ni2 Ce2 Al1 53.366(16) 2_554 5_656
Ru2 Ce2 Al1 108.103(16) 2_564 5_656
Ni2 Ce2 Al1 108.103(16) 2_564 5_656
Ru2 Ce2 Al1 106.676(16) 5_666 5_656
Ni2 Ce2 Al1 106.676(16) 5_666 5_656
Ru2 Ce2 Al1 52.965(16) 5_656 5_656
Ni2 Ce2 Al1 52.965(16) 5_656 5_656
Ni1 Ce2 Al1 139.532(11) . 5_666
Ru2 Ce2 Al1 108.103(16) 2_554 5_666
Ni2 Ce2 Al1 108.103(16) 2_554 5_666
Ru2 Ce2 Al1 53.366(16) 2_564 5_666
Ni2 Ce2 Al1 53.366(16) 2_564 5_666
Ru2 Ce2 Al1 52.965(17) 5_666 5_666
Ni2 Ce2 Al1 52.965(17) 5_666 5_666
Ru2 Ce2 Al1 106.676(16) 5_656 5_666
Ni2 Ce2 Al1 106.676(16) 5_656 5_666
Al1 Ce2 Al1 80.91(2) 5_656 5_666
Ni1 Ce2 Al2 51.666(14) . 5_666
Ru2 Ce2 Al2 152.181(16) 2_554 5_666
Ni2 Ce2 Al2 152.181(16) 2_554 5_666
Ru2 Ce2 Al2 89.545(12) 2_564 5_666
Ni2 Ce2 Al2 89.545(12) 2_564 5_666
Ru2 Ce2 Al2 50.343(15) 5_666 5_666
Ni2 Ce2 Al2 50.343(15) 5_666 5_666
Ru2 Ce2 Al2 103.670(14) 5_656 5_666
Ni2 Ce2 Al2 103.670(14) 5_656 5_666
Al1 Ce2 Al2 151.48(2) 5_656 5_666
Al1 Ce2 Al2 92.905(17) 5_666 5_666
Ni1 Ce2 Al2 51.666(14) . 5_656
Ru2 Ce2 Al2 89.545(12) 2_554 5_656
Ni2 Ce2 Al2 89.545(12) 2_554 5_656
Ru2 Ce2 Al2 152.181(16) 2_564 5_656
Ni2 Ce2 Al2 152.181(16) 2_564 5_656
Ru2 Ce2 Al2 103.670(14) 5_666 5_656
Ni2 Ce2 Al2 103.670(14) 5_666 5_656
Ru2 Ce2 Al2 50.343(15) 5_656 5_656
Ni2 Ce2 Al2 50.343(15) 5_656 5_656
Al1 Ce2 Al2 92.905(17) 5_656 5_656
Al1 Ce2 Al2 151.48(2) 5_666 5_656
Al2 Ce2 Al2 79.29(2) 5_666 5_656
Ni1 Ce2 Al1 50.153(14) . 2_554
Ru2 Ce2 Al1 52.199(16) 2_554 2_554
Ni2 Ce2 Al1 52.199(16) 2_554 2_554
Ru2 Ce2 Al1 105.245(15) 2_564 2_554
Ni2 Ce2 Al1 105.245(15) 2_564 2_554
Ru2 Ce2 Al1 149.832(18) 5_666 2_554
Ni2 Ce2 Al1 149.832(18) 5_666 2_554
Ru2 Ce2 Al1 90.356(13) 5_656 2_554
Ni2 Ce2 Al1 90.356(13) 5_656 2_554
Al1 Ce2 Al1 95.055(16) 5_656 2_554
Al1 Ce2 Al1 154.26(2) 5_666 2_554
Al2 Ce2 Al1 101.819(19) 5_666 2_554
Al2 Ce2 Al1 53.53(2) 5_656 2_554
Ni1 Ce2 Al1 50.153(14) . 2_564
Ru2 Ce2 Al1 105.245(15) 2_554 2_564
Ni2 Ce2 Al1 105.245(15) 2_554 2_564
Ru2 Ce2 Al1 52.199(16) 2_564 2_564
Ni2 Ce2 Al1 52.199(16) 2_564 2_564
Ru2 Ce2 Al1 90.356(13) 5_666 2_564
Ni2 Ce2 Al1 90.356(13) 5_666 2_564
Ru2 Ce2 Al1 149.832(18) 5_656 2_564
Ni2 Ce2 Al1 149.832(18) 5_656 2_564
Al1 Ce2 Al1 154.26(2) 5_656 2_564
Al1 Ce2 Al1 95.055(16) 5_666 2_564
Al2 Ce2 Al1 53.53(2) 5_666 2_564
Al2 Ce2 Al1 101.819(19) 5_656 2_564
Al1 Ce2 Al1 77.55(2) 2_554 2_564
Ni1 Ce2 Ce1 135.647(8) . .
Ru2 Ce2 Ce1 51.399(5) 2_554 .
Ni2 Ce2 Ce1 51.399(5) 2_554 .
Ru2 Ce2 Ce1 51.399(5) 2_564 .
Ni2 Ce2 Ce1 51.399(5) 2_564 .
Ru2 Ce2 Ce1 110.682(7) 5_666 .
Ni2 Ce2 Ce1 110.682(7) 5_666 .
Ru2 Ce2 Ce1 110.682(7) 5_656 .
Ni2 Ce2 Ce1 110.682(7) 5_656 .
Al1 Ce2 Ce1 57.794(15) 5_656 .
Al1 Ce2 Ce1 57.794(15) 5_666 .
Al2 Ce2 Ce1 139.682(11) 5_666 .
Al2 Ce2 Ce1 139.682(11) 5_656 .
Al1 Ce2 Ce1 98.492(16) 2_554 .
Al1 Ce2 Ce1 98.492(16) 2_564 .
Ni1 Ce2 Ce1 76.882(8) . 6_656
Ru2 Ce2 Ce1 135.533(4) 2_554 6_656
Ni2 Ce2 Ce1 135.533(4) 2_554 6_656
Ru2 Ce2 Ce1 135.533(5) 2_564 6_656
Ni2 Ce2 Ce1 135.533(5) 2_564 6_656
Ru2 Ce2 Ce1 50.189(6) 5_666 6_656
Ni2 Ce2 Ce1 50.189(6) 5_666 6_656
Ru2 Ce2 Ce1 50.189(5) 5_656 6_656
Ni2 Ce2 Ce1 50.189(5) 5_656 6_656
Al1 Ce2 Ce1 99.050(17) 5_656 6_656
Al1 Ce2 Ce1 99.050(17) 5_666 6_656
Al2 Ce2 Ce1 54.188(14) 5_666 6_656
Al2 Ce2 Ce1 54.188(14) 5_656 6_656
Al1 Ce2 Ce1 106.686(17) 2_554 6_656
Al1 Ce2 Ce1 106.686(16) 2_564 6_656
Ce1 Ce2 Ce1 147.470(7) . 6_656
Ni1 Ce2 Ce2 135.222(9) . 6_656
Ru2 Ce2 Ce2 109.843(8) 2_554 6_656
Ni2 Ce2 Ce2 109.843(8) 2_554 6_656
Ru2 Ce2 Ce2 109.843(8) 2_564 6_656
Ni2 Ce2 Ce2 109.843(8) 2_564 6_656
Ru2 Ce2 Ce2 50.841(5) 5_666 6_656
Ni2 Ce2 Ce2 50.841(5) 5_666 6_656
Ru2 Ce2 Ce2 50.841(5) 5_656 6_656
Ni2 Ce2 Ce2 50.841(5) 5_656 6_656
Al1 Ce2 Ce2 56.555(15) 5_656 6_656
Al1 Ce2 Ce2 56.555(15) 5_666 6_656
Al2 Ce2 Ce2 96.828(15) 5_666 6_656
Al2 Ce2 Ce2 96.828(15) 5_656 6_656
Al1 Ce2 Ce2 140.143(11) 2_554 6_656
Al1 Ce2 Ce2 140.143(11) 2_564 6_656
Ce1 Ce2 Ce2 89.131(7) . 6_656
Ce1 Ce2 Ce2 58.339(6) 6_656 6_656
Ni1 Ce2 Ce2 75.235(7) . 6_556
Ru2 Ce2 Ce2 52.302(5) 2_554 6_556
Ni2 Ce2 Ce2 52.302(5) 2_554 6_556
Ru2 Ce2 Ce2 52.302(5) 2_564 6_556
Ni2 Ce2 Ce2 52.302(5) 2_564 6_556
Ru2 Ce2 Ce2 136.739(5) 5_666 6_556
Ni2 Ce2 Ce2 136.739(5) 5_666 6_556
Ru2 Ce2 Ce2 136.739(5) 5_656 6_556
Ni2 Ce2 Ce2 136.739(5) 5_656 6_556
Al1 Ce2 Ce2 102.072(17) 5_656 6_556
Al1 Ce2 Ce2 102.072(17) 5_666 6_556
Al2 Ce2 Ce2 106.447(15) 5_666 6_556
Al2 Ce2 Ce2 106.447(15) 5_656 6_556
Al1 Ce2 Ce2 53.647(14) 2_554 6_556
Al1 Ce2 Ce2 53.647(14) 2_564 6_556
Ce1 Ce2 Ce2 60.412(5) . 6_556
Ce1 Ce2 Ce2 152.118(7) 6_656 6_556
Ce2 Ce2 Ce2 149.543(10) 6_656 6_556
Ni1 Ce2 Ni1 177.034(9) . 6_656
Ru2 Ce2 Ni1 80.420(7) 2_554 6_656
Ni2 Ce2 Ni1 80.420(7) 2_554 6_656
Ru2 Ce2 Ni1 80.420(7) 2_564 6_656
Ni2 Ce2 Ni1 80.420(7) 2_564 6_656
Ru2 Ce2 Ni1 76.775(7) 5_666 6_656
Ni2 Ce2 Ni1 76.775(7) 5_666 6_656
Ru2 Ce2 Ni1 76.775(7) 5_656 6_656
Ni2 Ce2 Ni1 76.775(7) 5_656 6_656
Al1 Ce2 Ni1 40.486(11) 5_656 6_656
Al1 Ce2 Ni1 40.486(11) 5_666 6_656
Al2 Ce2 Ni1 126.570(14) 5_666 6_656
Al2 Ce2 Ni1 126.570(14) 5_656 6_656
Al1 Ce2 Ni1 131.518(14) 2_554 6_656
Al1 Ce2 Ni1 131.518(14) 2_564 6_656
Ce1 Ce2 Ni1 47.319(6) . 6_656
Ce1 Ce2 Ni1 100.152(7) 6_656 6_656
Ce2 Ce2 Ni1 41.812(5) 6_656 6_656
Ce2 Ce2 Ni1 107.731(8) 6_556 6_656
Ni1 Ce2 Ce2 90.0 . 1_565
Ru2 Ce2 Ce2 134.369(4) 2_554 1_565
Ni2 Ce2 Ce2 134.369(4) 2_554 1_565
Ru2 Ce2 Ce2 45.631(5) 2_564 1_565
Ni2 Ce2 Ce2 45.631(5) 2_564 1_565
Ru2 Ce2 Ce2 46.742(5) 5_666 1_565
Ni2 Ce2 Ce2 46.742(5) 5_666 1_565
Ru2 Ce2 Ce2 133.258(5) 5_656 1_565
Ni2 Ce2 Ce2 133.258(5) 5_656 1_565
Al1 Ce2 Ce2 130.454(11) 5_656 1_565
Al1 Ce2 Ce2 49.547(11) 5_666 1_565
Al2 Ce2 Ce2 50.352(10) 5_666 1_565
Al2 Ce2 Ce2 129.647(10) 5_656 1_565
Al1 Ce2 Ce2 128.775(10) 2_554 1_565
Al1 Ce2 Ce2 51.225(10) 2_564 1_565
Ce1 Ce2 Ce2 90.0 . 1_565
Ce1 Ce2 Ce2 90.0 6_656 1_565
Ce2 Ce2 Ce2 90.0 6_656 1_565
Ce2 Ce2 Ce2 90.0 6_556 1_565
Ni1 Ce2 Ce2 90.0 6_656 1_565
Ni1 Ce2 Ce2 90.0 . 1_545
Ru2 Ce2 Ce2 45.631(4) 2_554 1_545
Ni2 Ce2 Ce2 45.631(4) 2_554 1_545
Ru2 Ce2 Ce2 134.369(5) 2_564 1_545
Ni2 Ce2 Ce2 134.369(5) 2_564 1_545
Ru2 Ce2 Ce2 133.258(5) 5_666 1_545
Ni2 Ce2 Ce2 133.258(5) 5_666 1_545
Ru2 Ce2 Ce2 46.742(5) 5_656 1_545
Ni2 Ce2 Ce2 46.742(5) 5_656 1_545
Al1 Ce2 Ce2 49.547(11) 5_656 1_545
Al1 Ce2 Ce2 130.454(11) 5_666 1_545
Al2 Ce2 Ce2 129.647(10) 5_666 1_545
Al2 Ce2 Ce2 50.352(10) 5_656 1_545
Al1 Ce2 Ce2 51.225(10) 2_554 1_545
Al1 Ce2 Ce2 128.775(10) 2_564 1_545
Ce1 Ce2 Ce2 90.0 . 1_545
Ce1 Ce2 Ce2 90.0 6_656 1_545
Ce2 Ce2 Ce2 90.0 6_656 1_545
Ce2 Ce2 Ce2 90.0 6_556 1_545
Ni1 Ce2 Ce2 90.0 6_656 1_545
Ce2 Ce2 Ce2 180.0 1_565 1_545
Al1 Ni1 Al1 104.19(3) 2_554 2_564
Al1 Ni1 Al2 148.47(3) 2_554 5_666
Al1 Ni1 Al2 67.90(2) 2_564 5_666
Al1 Ni1 Al2 67.90(2) 2_554 5_656
Al1 Ni1 Al2 148.47(3) 2_564 5_656
Al2 Ni1 Al2 102.25(3) 5_666 5_656
Al1 Ni1 Al2 127.846(16) 2_554 .
Al1 Ni1 Al2 127.846(16) 2_564 .
Al2 Ni1 Al2 65.67(2) 5_666 .
Al2 Ni1 Al2 65.67(2) 5_656 .
Al1 Ni1 Ce2 75.32(2) 2_554 .
Al1 Ni1 Ce2 75.32(2) 2_564 .
Al2 Ni1 Ce2 73.152(19) 5_666 .
Al2 Ni1 Ce2 73.152(19) 5_656 .
Al2 Ni1 Ce2 111.48(2) . .
Al1 Ni1 Ce1 142.48(2) 2_554 2_565
Al1 Ni1 Ce1 72.990(18) 2_564 2_565
Al2 Ni1 Ce1 66.611(17) 5_666 2_565
Al2 Ni1 Ce1 132.39(2) 5_656 2_565
Al2 Ni1 Ce1 67.876(14) . 2_565
Ce2 Ni1 Ce1 135.659(5) . 2_565
Al1 Ni1 Ce1 72.990(18) 2_554 2
Al1 Ni1 Ce1 142.48(2) 2_564 2
Al2 Ni1 Ce1 132.39(2) 5_666 2
Al2 Ni1 Ce1 66.611(17) 5_656 2
Al2 Ni1 Ce1 67.876(14) . 2
Ce2 Ni1 Ce1 135.659(5) . 2
Ce1 Ni1 Ce1 86.938(9) 2_565 2
Al1 Ni1 Ce1 70.124(19) 2_554 6_556
Al1 Ni1 Ce1 70.124(19) 2_564 6_556
Al2 Ni1 Ce1 128.732(15) 5_666 6_556
Al2 Ni1 Ce1 128.732(15) 5_656 6_556
Al2 Ni1 Ce1 126.50(2) . 6_556
Ce2 Ni1 Ce1 122.028(10) . 6_556
Ce1 Ni1 Ce1 74.054(7) 2_565 6_556
Ce1 Ni1 Ce1 74.054(7) 2 6_556
Al1 Ni1 Ni2 118.798(19) 2_554 .
Al1 Ni1 Ni2 118.798(19) 2_564 .
Al2 Ni1 Ni2 90.14(2) 5_666 .
Al2 Ni1 Ni2 90.14(2) 5_656 .
Al2 Ni1 Ni2 41.252(19) . .
Ce2 Ni1 Ni2 152.728(10) . .
Ce1 Ni1 Ni2 46.195(5) 2_565 .
Ce1 Ni1 Ni2 46.195(5) 2 .
Ce1 Ni1 Ni2 85.244(8) 6_556 .
Al1 Ni1 Ce2 52.146(16) 2_554 6_556
Al1 Ni1 Ce2 52.146(16) 2_564 6_556
Al2 Ni1 Ce2 111.348(19) 5_666 6_556
Al2 Ni1 Ce2 111.348(19) 5_656 6_556
Al2 Ni1 Ce2 174.43(2) . 6_556
Ce2 Ni1 Ce2 62.953(6) . 6_556
Ce1 Ni1 Ce2 115.789(7) 2_565 6_556
Ce1 Ni1 Ce2 115.789(7) 2 6_556
Ce1 Ni1 Ce2 59.076(6) 6_556 6_556
Ni2 Ni1 Ce2 144.319(9) . 6_556
Al1 Ni1 Ce1 111.791(19) 2_554 6_656
Al1 Ni1 Ce1 111.791(19) 2_564 6_656
Al2 Ni1 Ce1 51.131(15) 5_666 6_656
Al2 Ni1 Ce1 51.131(15) 5_656 6_656
Al2 Ni1 Ce1 49.929(19) . 6_656
Ce2 Ni1 Ce1 61.548(6) . 6_656
Ce1 Ni1 Ce1 103.432(7) 2_565 6_656
Ce1 Ni1 Ce1 103.432(7) 2 6_656
Ce1 Ni1 Ce1 176.424(10) 6_556 6_656
Ni2 Ni1 Ce1 91.181(7) . 6_656
Ce2 Ni1 Ce1 124.500(8) 6_556 6_656
Al1 Ni1 Ni1 142.097(16) 2_554 1_565
Al1 Ni1 Ni1 37.902(16) 2_564 1_565
Al2 Ni1 Ni1 38.876(15) 5_666 1_565
Al2 Ni1 Ni1 141.124(15) 5_656 1_565
Al2 Ni1 Ni1 90.0 . 1_565
Ce2 Ni1 Ni1 90.0 . 1_565
Ce1 Ni1 Ni1 46.531(5) 2_565 1_565
Ce1 Ni1 Ni1 133.470(5) 2 1_565
Ce1 Ni1 Ni1 90.0 6_556 1_565
Ni2 Ni1 Ni1 90.0 . 1_565
Ce2 Ni1 Ni1 90.0 6_556 1_565
Ce1 Ni1 Ni1 90.0 6_656 1_565
Al1 Ni1 Ni1 37.902(16) 2_554 1_545
Al1 Ni1 Ni1 142.097(16) 2_564 1_545
Al2 Ni1 Ni1 141.124(15) 5_666 1_545
Al2 Ni1 Ni1 38.876(15) 5_656 1_545
Al2 Ni1 Ni1 90.0 . 1_545
Ce2 Ni1 Ni1 90.0 . 1_545
Ce1 Ni1 Ni1 133.470(5) 2_565 1_545
Ce1 Ni1 Ni1 46.531(5) 2 1_545
Ce1 Ni1 Ni1 90.0 6_556 1_545
Ni2 Ni1 Ni1 90.0 . 1_545
Ce2 Ni1 Ni1 90.0 6_556 1_545
Ce1 Ni1 Ni1 90.0 6_656 1_545
Ni1 Ni1 Ni1 180.0 1_565 1_545
Al1 Ni1 Ni2 35.495(19) 2_554 2_554
Al1 Ni1 Ni2 85.370(18) 2_564 2_554
Al2 Ni1 Ni2 113.30(2) 5_666 2_554
Al2 Ni1 Ni2 70.844(19) 5_656 2_554
Al2 Ni1 Ni2 134.588(16) . 2_554
Ce2 Ni1 Ni2 40.609(5) . 2_554
Ce1 Ni1 Ni2 156.764(8) 2_565 2_554
Ce1 Ni1 Ni2 106.225(6) 2 2_554
Ce1 Ni1 Ni2 90.932(7) 6_556 2_554
Ni2 Ni1 Ni2 152.079(3) . 2_554
Ce2 Ni1 Ni2 41.316(4) 6_556 2_554
Ce1 Ni1 Ni2 92.234(6) 6_656 2_554
Ni1 Ni1 Ni2 117.694(3) 1_565 2_554
Ni1 Ni1 Ni2 62.305(3) 1_545 2_554
Al2 Ni2 Al1 122.55(3) . 6_557
Al2 Ni2 Al1 117.81(3) . .
Al1 Ni2 Al1 119.64(3) 6_557 .
Al2 Ni2 Ce1 69.369(14) . 2
Al1 Ni2 Ce1 71.178(14) 6_557 2
Al1 Ni2 Ce1 134.576(5) . 2
Al2 Ni2 Ce1 69.369(14) . 2_565
Al1 Ni2 Ce1 71.178(14) 6_557 2_565
Al1 Ni2 Ce1 134.576(5) . 2_565
Ce1 Ni2 Ce1 90.758(9) 2 2_565
Al2 Ni2 Ce2 135.630(4) . 2_565
Al1 Ni2 Ce2 67.576(13) 6_557 2_565
Al1 Ni2 Ce2 70.316(14) . 2_565
Ce1 Ni2 Ce2 138.752(11) 2 2_565
Ce1 Ni2 Ce2 75.902(6) 2_565 2_565
Al2 Ni2 Ce2 135.630(4) . 2
Al1 Ni2 Ce2 67.576(13) 6_557 2
Al1 Ni2 Ce2 70.316(15) . 2
Ce1 Ni2 Ce2 75.902(6) 2 2
Ce1 Ni2 Ce2 138.752(11) 2_565 2
Ce2 Ni2 Ce2 88.739(9) 2_565 2
Al2 Ni2 Ce2 69.171(14) . 5_666
Al1 Ni2 Ce2 136.640(4) 6_557 5_666
Al1 Ni2 Ce2 66.656(14) . 5_666
Ce1 Ni2 Ce2 138.476(10) 2 5_666
Ce1 Ni2 Ce2 76.888(5) 2_565 5_666
Ce2 Ni2 Ce2 76.856(5) 2_565 5_666
Ce2 Ni2 Ce2 136.971(10) 2 5_666
Al2 Ni2 Ce2 69.171(14) . 5_656
Al1 Ni2 Ce2 136.640(5) 6_557 5_656
Al1 Ni2 Ce2 66.656(14) . 5_656
Ce1 Ni2 Ce2 76.888(5) 2 5_656
Ce1 Ni2 Ce2 138.476(10) 2_565 5_656
Ce2 Ni2 Ce2 136.971(10) 2_565 5_656
Ce2 Ni2 Ce2 76.856(5) 2 5_656
Ce2 Ni2 Ce2 86.516(9) 5_666 5_656
Al2 Ni2 Ni1 41.156(19) . .
Al1 Ni2 Ni1 81.393(19) 6_557 .
Al1 Ni2 Ni1 158.97(2) . .
Ce1 Ni2 Ni1 48.303(5) 2 .
Ce1 Ni2 Ni1 48.303(5) 2_565 .
Ce2 Ni2 Ni1 122.729(7) 2_565 .
Ce2 Ni2 Ni1 122.729(7) 2 .
Ce2 Ni2 Ni1 98.659(7) 5_666 .
Ce2 Ni2 Ni1 98.659(7) 5_656 .
Al2 Ni2 Ni2 90.0 . 1_565
Al1 Ni2 Ni2 90.0 6_557 1_565
Al1 Ni2 Ni2 90.0 . 1_565
Ce1 Ni2 Ni2 135.378(5) 2 1_565
Ce1 Ni2 Ni2 44.620(5) 2_565 1_565
Ce2 Ni2 Ni2 45.631(4) 2_565 1_565
Ce2 Ni2 Ni2 134.370(5) 2 1_565
Ce2 Ni2 Ni2 46.742(5) 5_666 1_565
Ce2 Ni2 Ni2 133.258(4) 5_656 1_565
Ni1 Ni2 Ni2 89.999(1) . 1_565
Al2 Ni2 Ni2 90.0 . 1_545
Al1 Ni2 Ni2 90.0 6_557 1_545
Al1 Ni2 Ni2 90.001(1) . 1_545
Ce1 Ni2 Ni2 44.620(5) 2 1_545
Ce1 Ni2 Ni2 135.378(5) 2_565 1_545
Ce2 Ni2 Ni2 134.370(5) 2_565 1_545
Ce2 Ni2 Ni2 45.631(4) 2 1_545
Ce2 Ni2 Ni2 133.258(5) 5_666 1_545
Ce2 Ni2 Ni2 46.742(4) 5_656 1_545
Ni1 Ni2 Ni2 90.0 . 1_545
Ni2 Ni2 Ni2 179.999(14) 1_565 1_545
Al2 Ni2 Ni2 76.342(19) . 6_657
Al1 Ni2 Ni2 161.11(2) 6_557 6_657
Al1 Ni2 Ni2 41.47(2) . 6_657
Ce1 Ni2 Ni2 120.482(6) 2 6_657
Ce1 Ni2 Ni2 120.482(6) 2_565 6_657
Ce2 Ni2 Ni2 99.507(10) 2_565 6_657
Ce2 Ni2 Ni2 99.507(10) 2 6_657
Ce2 Ni2 Ni2 45.448(4) 5_666 6_657
Ce2 Ni2 Ni2 45.448(4) 5_656 6_657
Ni1 Ni2 Ni2 117.498(9) . 6_657
Ni2 Ni2 Ni2 90.0 1_565 6_657
Ni2 Ni2 Ni2 90.0 1_545 6_657
Al2 Ni2 Ni2 164.10(2) . 6_557
Al1 Ni2 Ni2 41.547(19) 6_557 6_557
Al1 Ni2 Ni2 78.09(2) . 6_557
Ce1 Ni2 Ni2 99.925(6) 2 6_557
Ce1 Ni2 Ni2 99.925(6) 2_565 6_557
Ce2 Ni2 Ni2 46.650(5) 2_565 6_557
Ce2 Ni2 Ni2 46.650(5) 2 6_557
Ce2 Ni2 Ni2 121.073(9) 5_666 6_557
Ce2 Ni2 Ni2 121.073(9) 5_656 6_557
Ni1 Ni2 Ni2 122.941(9) . 6_557
Ni2 Ni2 Ni2 90.0 1_565 6_557
Ni2 Ni2 Ni2 90.0 1_545 6_557
Ni2 Ni2 Ni2 119.561(14) 6_657 6_557
Al2 Ni2 Ni1 130.441(17) . 2_565
Al1 Ni2 Ni1 99.150(17) 6_557 2_565
Al1 Ni2 Ni1 33.310(10) . 2_565
Ce1 Ni2 Ni1 157.756(7) 2 2_565
Ce1 Ni2 Ni1 105.306(5) 2_565 2_565
Ce2 Ni2 Ni1 37.727(5) 2_565 2_565
Ce2 Ni2 Ni1 81.898(8) 2 2_565
Ce2 Ni2 Ni1 61.907(6) 5_666 2_565
Ce2 Ni2 Ni1 99.561(8) 5_656 2_565
Ni1 Ni2 Ni1 152.255(3) . 2_565
Ni2 Ni2 Ni1 62.306(3) 1_565 2_565
Ni2 Ni2 Ni1 117.695(3) 1_545 2_565
Ni2 Ni2 Ni1 64.375(8) 6_657 2_565
Ni2 Ni2 Ni1 62.697(8) 6_557 2_565
Ru1 Al1 Ni1 0.000(14) 2_565 2_565
Ru1 Al1 Ru1 104.20(3) 2_565 2
Ni1 Al1 Ru1 104.20(3) 2_565 2
Ru1 Al1 Ni1 104.20(3) 2_565 2
Ni1 Al1 Ni1 104.20(3) 2_565 2
Ru1 Al1 Ni1 0.000(10) 2 2
Ru1 Al1 Ru2 116.68(2) 2_565 6_657
Ni1 Al1 Ru2 116.68(2) 2_565 6_657
Ru1 Al1 Ru2 116.68(2) 2 6_657
Ni1 Al1 Ru2 116.68(2) 2 6_657
Ru1 Al1 Ni2 116.68(2) 2_565 6_657
Ni1 Al1 Ni2 116.68(2) 2_565 6_657
Ru1 Al1 Ni2 116.68(2) 2 6_657
Ni1 Al1 Ni2 116.68(2) 2 6_657
Ru2 Al1 Ni2 0.000(11) 6_657 6_657
Ru1 Al1 Ni2 111.19(2) 2_565 .
Ni1 Al1 Ni2 111.19(2) 2_565 .
Ru1 Al1 Ni2 111.19(2) 2 .
Ni1 Al1 Ni2 111.19(2) 2 .
Ru2 Al1 Ni2 96.98(3) 6_657 .
Ni2 Al1 Ni2 96.98(3) 6_657 .
Ru1 Al1 Al2 56.624(18) 2_565 6_557
Ni1 Al1 Al2 56.624(18) 2_565 6_557
Ru1 Al1 Al2 56.624(18) 2 6_557
Ni1 Al1 Al2 56.624(18) 2 6_557
Ru2 Al1 Al2 163.39(4) 6_657 6_557
Ni2 Al1 Al2 163.39(4) 6_657 6_557
Ni2 Al1 Al2 99.63(3) . 6_557
Ru1 Al1 Ce2 167.96(3) 2_565 5_656
Ni1 Al1 Ce2 167.96(3) 2_565 5_656
Ru1 Al1 Ce2 87.366(8) 2 5_656
Ni1 Al1 Ce2 87.366(8) 2 5_656
Ru2 Al1 Ce2 59.058(16) 6_657 5_656
Ni2 Al1 Ce2 59.058(16) 6_657 5_656
Ni2 Al1 Ce2 60.378(17) . 5_656
Al2 Al1 Ce2 130.77(2) 6_557 5_656
Ru1 Al1 Ce2 87.366(8) 2_565 5_666
Ni1 Al1 Ce2 87.366(8) 2_565 5_666
Ru1 Al1 Ce2 167.96(3) 2 5_666
Ni1 Al1 Ce2 167.96(3) 2 5_666
Ru2 Al1 Ce2 59.058(16) 6_657 5_666
Ni2 Al1 Ce2 59.058(16) 6_657 5_666
Ni2 Al1 Ce2 60.379(16) . 5_666
Al2 Al1 Ce2 130.77(2) 6_557 5_666
Ce2 Al1 Ce2 80.91(2) 5_656 5_666
Ru1 Al1 Ce2 114.08(3) 2_565 2
Ni1 Al1 Ce2 114.08(3) 2_565 2
Ru1 Al1 Ce2 54.529(13) 2 2
Ni1 Al1 Ce2 54.529(13) 2 2
Ru2 Al1 Ce2 128.74(2) 6_657 2
Ni2 Al1 Ce2 128.74(2) 6_657 2
Ni2 Al1 Ce2 57.484(15) . 2
Al2 Al1 Ce2 62.17(2) 6_557 2
Ce2 Al1 Ce2 69.798(12) 5_656 2
Ce2 Al1 Ce2 117.86(3) 5_666 2
Ru1 Al2 Ni1 0.000(11) 5_666 5_666
Ru1 Al2 Ru1 102.25(3) 5_666 5_656
Ni1 Al2 Ru1 102.25(3) 5_666 5_656
Ru1 Al2 Ni1 102.25(3) 5_666 5_656
Ni1 Al2 Ni1 102.25(3) 5_666 5_656
Ru1 Al2 Ni1 0.000(11) 5_656 5_656
Ru1 Al2 Ni1 114.33(2) 5_666 .
Ni1 Al2 Ni1 114.33(2) 5_666 .
Ru1 Al2 Ni1 114.33(2) 5_656 .
Ni1 Al2 Ni1 114.33(2) 5_656 .
Ru1 Al2 Ni2 114.52(2) 5_666 .
Ni1 Al2 Ni2 114.52(2) 5_666 .
Ru1 Al2 Ni2 114.52(2) 5_656 .
Ni1 Al2 Ni2 114.52(2) 5_656 .
Ni1 Al2 Ni2 97.59(3) . .
Ru1 Al2 Al2 125.15(5) 5_666 5_656
Ni1 Al2 Al2 125.15(5) 5_666 5_656
Ru1 Al2 Al2 57.301(18) 5_656 5_656
Ni1 Al2 Al2 57.301(18) 5_656 5_656
Ni1 Al2 Al2 57.03(3) . 5_656
Ni2 Al2 Al2 120.27(3) . 5_656
Ru1 Al2 Al2 57.301(18) 5_666 5_666
Ni1 Al2 Al2 57.301(18) 5_666 5_666
Ru1 Al2 Al2 125.15(5) 5_656 5_666
Ni1 Al2 Al2 125.15(5) 5_656 5_666
Ni1 Al2 Al2 57.03(3) . 5_666
Ni2 Al2 Al2 120.27(3) . 5_666
Al2 Al2 Al2 91.57(5) 5_656 5_666
Ru1 Al2 Al1 55.478(17) 5_666 6_657
Ni1 Al2 Al1 55.478(17) 5_666 6_657
Ru1 Al2 Al1 55.478(17) 5_656 6_657
Ni1 Al2 Al1 55.478(17) 5_656 6_657
Ni1 Al2 Al1 156.47(4) . 6_657
Ni2 Al2 Al1 105.94(3) . 6_657
Al2 Al2 Al1 108.96(4) 5_656 6_657
Al2 Al2 Al1 108.96(4) 5_666 6_657
Ru1 Al2 Ce1 62.062(17) 5_666 6_656
Ni1 Al2 Ce1 62.062(17) 5_666 6_656
Ru1 Al2 Ce1 62.062(17) 5_656 6_656
Ni1 Al2 Ce1 62.062(17) 5_656 6_656
Ni1 Al2 Ce1 89.31(3) . 6_656
Ni2 Al2 Ce1 173.10(3) . 6_656
Al2 Al2 Ce1 63.74(3) 5_656 6_656
Al2 Al2 Ce1 63.74(3) 5_666 6_656
Al1 Al2 Ce1 67.16(3) 6_657 6_656

loop_
_geom_bond_atom_site_label_1
_geom_bond_atom_site_label_2
_geom_bond_distance
_geom_bond_site_symmetry_2
Ce1 Ru2 2.8876(2) 2_564
Ce1 Ni2 2.8876(2) 2_564
Ce1 Ru2 2.8876(2) 2_554
Ce1 Ni2 2.8876(2) 2_554
Ce1 Ru1 2.9875(2) 2_554
Ce1 Ni1 2.9875(2) 2_554
Ce1 Ru1 2.9875(2) 2_564
Ce1 Ni1 2.9875(2) 2_564
Ce1 Ru1 3.0710(3) 6_656
Ce1 Ni1 3.0710(3) 6_656
Ce1 Al2 3.1037(9) 6_556
Ce1 Al2 3.1590(6) 2_554
Ce1 Al2 3.1590(6) 2_564
Ce1 Al1 3.2827(7) 5_666
Ce1 Al1 3.2827(7) 5_656
Ce1 Al1 3.3402(9) 1_554
Ce1 Ce2 3.5836(3) .
Ce1 Ce1 3.6490(3) 5_665
Ce1 Ce1 3.6490(3) 5_655
Ce1 Ce2 3.6612(3) 6_556
Ce1 Ni1 4.0555(4) 6_556
Ce1 Ce1 4.11060(19) 1_565
Ce1 Ce1 4.1106(2) 1_545
Ce2 Ni1 2.7631(3) .
Ce2 Ru2 2.9392(2) 2_554
Ce2 Ni2 2.9392(2) 2_554
Ce2 Ru2 2.9392(2) 2_564
Ce2 Ni2 2.9392(2) 2_564
Ce2 Ru2 2.9992(2) 5_666
Ce2 Ni2 2.9992(2) 5_666
Ce2 Ru2 2.9992(2) 5_656
Ce2 Ni2 2.9992(2) 5_656
Ce2 Al1 3.1677(7) 5_656
Ce2 Al1 3.1677(7) 5_666
Ce2 Al2 3.2212(7) 5_666
Ce2 Al2 3.2212(7) 5_656
Ce2 Al1 3.2819(7) 2_554
Ce2 Al1 3.2819(7) 2_564
Ce2 Ce1 3.6612(3) 6_656
Ce2 Ce2 3.6912(2) 6_656
Ce2 Ce2 3.6912(2) 6_556
Ce2 Ni1 4.0076(3) 6_656
Ce2 Ce2 4.11060(19) 1_565
Ce2 Ce2 4.1106(2) 1_545
Ni1 Al1 2.6048(6) 2_554
Ni1 Al1 2.6048(6) 2_564
Ni1 Al2 2.6400(6) 5_666
Ni1 Al2 2.6400(6) 5_656
Ni1 Al2 2.6483(9) .
Ni1 Ce1 2.9875(2) 2_565
Ni1 Ce1 2.9875(2) 2
Ni1 Ce1 3.0710(3) 6_556
Ni1 Ni2 3.9888(4) .
Ni1 Ce2 4.0076(3) 6_556
Ni1 Ce1 4.0555(4) 6_656
Ni1 Ni1 4.1106(2) 1_565
Ni1 Ni1 4.1106(2) 1_545
Ni1 Ni2 4.4223(4) 2_554
Ni2 Al2 2.6533(9) .
Ni2 Al1 2.7499(9) 6_557
Ni2 Al1 2.7541(10) .
Ni2 Ce1 2.8876(2) 2
Ni2 Ce1 2.8876(2) 2_565
Ni2 Ce2 2.9392(2) 2_565
Ni2 Ce2 2.9392(2) 2
Ni2 Ce2 2.9992(2) 5_666
Ni2 Ce2 2.9992(2) 5_656
Ni2 Ni2 4.1106(2) 1_565
Ni2 Ni2 4.1106(2) 1_545
Ni2 Ni2 4.1217(3) 6_657
Ni2 Ni2 4.1217(3) 6_557
Ni2 Ni1 4.4223(4) 2_565
Al1 Ru1 2.6047(6) 2_565
Al1 Ni1 2.6047(6) 2_565
Al1 Ru1 2.6047(6) 2
Al1 Ni1 2.6047(6) 2
Al1 Ru2 2.7499(9) 6_657
Al1 Ni2 2.7499(9) 6_657
Al1 Al2 2.9291(13) 6_557
Al1 Ce2 3.1677(7) 5_656
Al1 Ce2 3.1677(7) 5_666
Al1 Ce2 3.2819(7) 2
Al2 Ru1 2.6400(6) 5_666
Al2 Ni1 2.6400(6) 5_666
Al2 Ru1 2.6400(6) 5_656
Al2 Ni1 2.6400(6) 5_656
Al2 Al2 2.8676(12) 5_656
Al2 Al2 2.8676(12) 5_666
Al2 Al1 2.9291(13) 6_657
Al2 Ce1 3.1037(9) 6_656
